data_4334743
loop_
_publ_author_name
'Bo Li'
'Samuel J. Kyran'
'Andrew D. Yeung'
'Ashfaq A. Bengali'
'Donald J. Darensbourg'

_publ_contact_author_address
;Department of Chemistry
Texas A&M University
College Station, TX 77843                        
;
_publ_contact_author_email djdarens@mail.chem.tamu.edu
_publ_contact_author_name 'Donald J. Darensbourg'
_publ_contact_author_phone 979-845-5417
_publ_section_title
;
 Acrylic Acid Derivatives of Group 8 Metal Carbonyls: A Structural and
 Kinetic Study
;
_journal_name_full 'Inorganic Chemistry'
_journal_page_first 5438
_journal_page_last 5447
_journal_paper_doi 10.1021/ic4003737
_journal_volume 52
_journal_year 2013
_chemical_formula_moiety 'C7 H3 Fe O6, C5 H12 N'
_chemical_formula_sum 'C12 H15 Fe N O6'
_chemical_formula_weight 325.10
_chemical_name_systematic
; 
 ? 
;
_space_group_IT_number 2
_symmetry_cell_setting triclinic
_symmetry_space_group_name_Hall '-P 1'
_symmetry_space_group_name_H-M 'P -1'
_atom_sites_solution_hydrogens geom
_atom_sites_solution_primary direct
_atom_sites_solution_secondary difmap
_audit_creation_method SHELXL-97
_cell_angle_alpha 90.160(5)
_cell_angle_beta 92.947(5)
_cell_angle_gamma 92.921(6)
_cell_formula_units_Z 2
_cell_length_a 6.950(3)
_cell_length_b 7.907(4)
_cell_length_c 13.350(7)
_cell_measurement_reflns_used 5013
_cell_measurement_temperature 110(2)
_cell_measurement_theta_max 28.30
_cell_measurement_theta_min 2.58
_cell_volume 731.7(6)
_computing_cell_refinement 'Bruker SMART'
_computing_data_collection 'Bruker SMART'
_computing_data_reduction 'Bruker SAINT'
_computing_molecular_graphics 'Bruker SHELXTL'
_computing_publication_material 'Bruker SHELXTL'
_computing_structure_refinement 'SHELXL-97 (Sheldrick, 1997)'
_computing_structure_solution 'SHELXS-97 (Sheldrick, 1990)'
_diffrn_ambient_temperature 110(2)
_diffrn_measured_fraction_theta_full 0.965
_diffrn_measured_fraction_theta_max 0.965
_diffrn_measurement_device_type 'CCD area detector'
_diffrn_measurement_method 'phi and omega scans'
_diffrn_radiation_monochromator graphite
_diffrn_radiation_source 'fine-focus sealed tube'
_diffrn_radiation_type MoK\a
_diffrn_radiation_wavelength 0.71073
_diffrn_reflns_av_R_equivalents 0.0281
_diffrn_reflns_av_sigmaI/netI 0.0294
_diffrn_reflns_limit_h_max 9
_diffrn_reflns_limit_h_min -9
_diffrn_reflns_limit_k_max 10
_diffrn_reflns_limit_k_min -10
_diffrn_reflns_limit_l_max 17
_diffrn_reflns_limit_l_min -17
_diffrn_reflns_number 8724
_diffrn_reflns_theta_full 28.43
_diffrn_reflns_theta_max 28.43
_diffrn_reflns_theta_min 2.58
_exptl_absorpt_coefficient_mu 1.053
_exptl_absorpt_correction_T_max 0.9020
_exptl_absorpt_correction_T_min 0.7095
_exptl_absorpt_correction_type multi-scan
_exptl_absorpt_process_details SADABS
_exptl_crystal_colour yellow
_exptl_crystal_density_diffrn 1.476
_exptl_crystal_description block
_exptl_crystal_F_000 336
_exptl_crystal_size_max 0.35
_exptl_crystal_size_mid 0.15
_exptl_crystal_size_min 0.10
_refine_diff_density_max 0.549
_refine_diff_density_min -0.423
_refine_diff_density_rms 0.058
_refine_ls_extinction_method none
_refine_ls_goodness_of_fit_ref 1.054
_refine_ls_hydrogen_treatment constr
_refine_ls_matrix_type full
_refine_ls_number_parameters 181
_refine_ls_number_reflns 3568
_refine_ls_number_restraints 0
_refine_ls_restrained_S_all 1.054
_refine_ls_R_factor_all 0.0346
_refine_ls_R_factor_gt 0.0318
_refine_ls_shift/su_max 0.000
_refine_ls_shift/su_mean 0.000
_refine_ls_structure_factor_coef Fsqd
_refine_ls_weighting_details 'calc w=1/[\s^2^(Fo^2^)+(0.0502P)^2^+0.2056P] where P=(Fo^2^+2Fc^2^)/3'
_refine_ls_weighting_scheme calc
_refine_ls_wR_factor_gt 0.0879
_refine_ls_wR_factor_ref 0.0898
_reflns_number_gt 3279
_reflns_number_total 3568
_reflns_threshold_expression >2sigma(I)
_cod_data_source_file ic4003737_si_002_1.cif
_cod_data_source_block '[Fe(CO)4AA]PIP'
_cod_database_code 4334743

loop_
_symmetry_equiv_pos_as_xyz
'x, y, z'
'-x, -y, -z'

loop_
_atom_site_label
_atom_site_type_symbol
_atom_site_fract_x
_atom_site_fract_y
_atom_site_fract_z
_atom_site_U_iso_or_equiv
_atom_site_adp_type
_atom_site_occupancy
_atom_site_symmetry_multiplicity
_atom_site_calc_flag
_atom_site_refinement_flags
C12 C 0.6449(3) 0.0652(3) 0.13600(15) 0.0499(5) Uani 1 1 d .
H12A H 0.5766 -0.0325 0.1158 0.060 Uiso 1 1 d R
H12B H 0.6729 0.0582 0.2038 0.060 Uiso 1 1 d R
C8 C 0.5230(3) 0.2163(3) 0.11617(16) 0.0503(5) Uani 1 1 d .
H8A H 0.4808 0.2185 0.0442 0.060 Uiso 1 1 calc R
H8B H 0.4064 0.2054 0.1557 0.060 Uiso 1 1 calc R
C9 C 0.8319(3) 0.0848(2) 0.08212(14) 0.0407(4) Uani 1 1 d .
H9A H 0.9139 -0.0104 0.1003 0.049 Uiso 1 1 calc R
H9B H 0.8027 0.0802 0.0088 0.049 Uiso 1 1 calc R
C10 C 0.9409(2) 0.2506(2) 0.10929(13) 0.0335(3) Uani 1 1 d .
H10A H 0.9830 0.2504 0.1813 0.040 Uiso 1 1 calc R
H10B H 1.0573 0.2634 0.0697 0.040 Uiso 1 1 calc R
C11 C 0.6354(3) 0.3795(3) 0.14406(14) 0.0400(4) Uani 1 1 d .
H11A H 0.5556 0.4767 0.1274 0.048 Uiso 1 1 calc R
H11B H 0.6674 0.3821 0.2172 0.048 Uiso 1 1 calc R
N1 N 0.81661(19) 0.39420(17) 0.08873(10) 0.0287(3) Uani 1 1 d .
H1A H 0.7857 0.3986 0.0210 0.034 Uiso 1 1 calc R
H1B H 0.8839 0.4937 0.1070 0.034 Uiso 1 1 calc R
Fe1 Fe 0.22822(3) 0.71471(3) 0.393858(15) 0.02773(9) Uani 1 1 d .
O1 O 0.1141(3) 0.7907(2) 0.59720(11) 0.0592(4) Uani 1 1 d .
O2 O -0.1770(2) 0.5916(2) 0.35554(12) 0.0505(4) Uani 1 1 d .
O3 O 0.6154(2) 0.8687(2) 0.44515(13) 0.0547(4) Uani 1 1 d .
O4 O 0.3727(2) 0.37458(18) 0.36856(13) 0.0559(4) Uani 1 1 d .
O5 O -0.01459(18) 0.68883(15) 0.16006(9) 0.0376(3) Uani 1 1 d .
O6 O 0.2731(2) 0.61718(18) 0.11121(9) 0.0430(3) Uani 1 1 d .
C1 C 0.1581(3) 0.7617(2) 0.51817(14) 0.0403(4) Uani 1 1 d .
C2 C -0.0207(3) 0.6398(2) 0.36469(13) 0.0351(4) Uani 1 1 d .
C3 C 0.4665(3) 0.8075(2) 0.42613(13) 0.0374(4) Uani 1 1 d .
C4 C 0.3172(3) 0.5058(2) 0.37921(13) 0.0347(3) Uani 1 1 d .
C5 C 0.1735(3) 0.9253(2) 0.30257(14) 0.0411(4) Uani 1 1 d .
H5A H 0.0394 0.9386 0.2905 0.049 Uiso 1 1 d R
H5B H 0.2441 0.9926 0.3521 0.049 Uiso 1 1 d R
C6 C 0.2680(3) 0.8054(2) 0.24710(12) 0.0343(4) Uani 1 1 d .
H6 H 0.4024 0.7946 0.2606 0.041 Uiso 1 1 d R
C7 C 0.1664(3) 0.6945(2) 0.16739(12) 0.0318(3) Uani 1 1 d .

loop_
_atom_site_aniso_label
_atom_site_aniso_U_11
_atom_site_aniso_U_22
_atom_site_aniso_U_33
_atom_site_aniso_U_23
_atom_site_aniso_U_13
_atom_site_aniso_U_12
C12 0.0632(13) 0.0501(11) 0.0350(10) -0.0022(8) 0.0128(9) -0.0215(10)
C8 0.0308(9) 0.0790(15) 0.0400(10) -0.0176(10) 0.0068(7) -0.0115(9)
C9 0.0552(11) 0.0316(9) 0.0369(9) 0.0051(7) 0.0101(8) 0.0088(8)
C10 0.0295(8) 0.0378(9) 0.0339(8) 0.0080(7) 0.0030(6) 0.0091(6)
C11 0.0309(8) 0.0552(11) 0.0349(9) -0.0136(8) 0.0034(7) 0.0099(8)
N1 0.0304(7) 0.0304(7) 0.0253(6) -0.0019(5) -0.0021(5) 0.0044(5)
Fe1 0.03506(14) 0.02659(13) 0.02159(13) -0.00275(8) 0.00291(9) 0.00075(9)
O1 0.0845(12) 0.0618(10) 0.0326(7) -0.0135(7) 0.0196(7) 0.0001(8)
O2 0.0392(7) 0.0626(9) 0.0494(8) -0.0112(7) 0.0113(6) -0.0080(6)
O3 0.0423(8) 0.0511(8) 0.0694(10) -0.0218(7) -0.0017(7) -0.0034(6)
O4 0.0658(10) 0.0341(7) 0.0688(10) -0.0014(7) 0.0032(8) 0.0115(7)
O5 0.0449(7) 0.0311(6) 0.0364(6) -0.0057(5) -0.0034(5) 0.0045(5)
O6 0.0516(8) 0.0540(8) 0.0247(6) -0.0050(5) -0.0027(5) 0.0206(6)
C1 0.0516(11) 0.0372(9) 0.0322(9) -0.0048(7) 0.0067(7) -0.0008(8)
C2 0.0435(10) 0.0345(8) 0.0279(8) -0.0048(6) 0.0078(7) 0.0020(7)
C3 0.0448(10) 0.0332(9) 0.0341(9) -0.0088(7) 0.0016(7) 0.0035(7)
C4 0.0431(9) 0.0306(8) 0.0304(8) -0.0006(6) 0.0012(7) 0.0018(7)
C5 0.0640(12) 0.0237(8) 0.0348(9) -0.0002(6) -0.0028(8) 0.0014(7)
C6 0.0454(9) 0.0301(8) 0.0267(8) 0.0032(6) 0.0017(6) -0.0060(7)
C7 0.0465(9) 0.0259(7) 0.0229(7) 0.0036(6) -0.0001(6) 0.0044(6)

loop_
_atom_type_symbol
_atom_type_description
_atom_type_scat_dispersion_real
_atom_type_scat_dispersion_imag
_atom_type_scat_source
C C 0.0033 0.0016 'International Tables Vol C Tables 4.2.6.8 and 6.1.1.4'
H H 0.0000 0.0000 'International Tables Vol C Tables 4.2.6.8 and 6.1.1.4'
Fe Fe 0.3463 0.8444 'International Tables Vol C Tables 4.2.6.8 and 6.1.1.4'
N N 0.0061 0.0033 'International Tables Vol C Tables 4.2.6.8 and 6.1.1.4'
O O 0.0106 0.0060 'International Tables Vol C Tables 4.2.6.8 and 6.1.1.4'

loop_
_geom_angle_atom_site_label_1
_geom_angle_atom_site_label_2
_geom_angle_atom_site_label_3
_geom_angle
C8 C12 C9 110.57(16)
C8 C12 H12A 109.8
C9 C12 H12A 110.5
C8 C12 H12B 108.6
C9 C12 H12B 109.2
H12A C12 H12B 108.1
C11 C8 C12 110.89(16)
C11 C8 H8A 109.5
C12 C8 H8A 109.5
C11 C8 H8B 109.5
C12 C8 H8B 109.5
H8A C8 H8B 108.0
C10 C9 C12 111.43(15)
C10 C9 H9A 109.3
C12 C9 H9A 109.3
C10 C9 H9B 109.3
C12 C9 H9B 109.3
H9A C9 H9B 108.0
N1 C10 C9 110.26(14)
N1 C10 H10A 109.6
C9 C10 H10A 109.6
N1 C10 H10B 109.6
C9 C10 H10B 109.6
H10A C10 H10B 108.1
N1 C11 C8 110.25(14)
N1 C11 H11A 109.6
C8 C11 H11A 109.6
N1 C11 H11B 109.6
C8 C11 H11B 109.6
H11A C11 H11B 108.1
C10 N1 C11 112.17(13)
C10 N1 H1A 109.2
C11 N1 H1A 109.2
C10 N1 H1B 109.2
C11 N1 H1B 109.2
H1A N1 H1B 107.9
C1 Fe1 C4 114.42(8)
C1 Fe1 C3 89.41(9)
C4 Fe1 C3 92.65(8)
C1 Fe1 C2 87.62(8)
C4 Fe1 C2 92.59(8)
C3 Fe1 C2 174.68(7)
C1 Fe1 C5 108.09(9)
C4 Fe1 C5 137.45(8)
C3 Fe1 C5 89.20(9)
C2 Fe1 C5 87.53(8)
C1 Fe1 C6 146.85(8)
C4 Fe1 C6 98.63(8)
C3 Fe1 C6 86.50(8)
C2 Fe1 C6 93.58(7)
C5 Fe1 C6 39.05(7)
O1 C1 Fe1 179.6(2)
O2 C2 Fe1 173.86(16)
O3 C3 Fe1 178.53(18)
O4 C4 Fe1 179.03(17)
C6 C5 Fe1 70.86(10)
C6 C5 H5A 120.1
Fe1 C5 H5A 111.9
C6 C5 H5B 119.9
Fe1 C5 H5B 87.2
H5A C5 H5B 120.0
C5 C6 C7 123.06(17)
C5 C6 Fe1 70.10(10)
C7 C6 Fe1 112.99(11)
C5 C6 H6 118.5
C7 C6 H6 118.5
Fe1 C6 H6 87.2
O5 C7 O6 125.33(16)
O5 C7 C6 118.56(15)
O6 C7 C6 116.09(16)

loop_
_geom_bond_atom_site_label_1
_geom_bond_atom_site_label_2
_geom_bond_distance
C12 C8 1.516(3)
C12 C9 1.518(3)
C12 H12A 0.9184
C12 H12B 0.9186
C8 C11 1.509(3)
C8 H8A 0.9900
C8 H8B 0.9900
C9 C10 1.514(3)
C9 H9A 0.9900
C9 H9B 0.9900
C10 N1 1.479(2)
C10 H10A 0.9900
C10 H10B 0.9900
C11 N1 1.492(2)
C11 H11A 0.9900
C11 H11B 0.9900
N1 H1A 0.9200
N1 H1B 0.9200
Fe1 C1 1.797(2)
Fe1 C4 1.8067(19)
Fe1 C3 1.808(2)
Fe1 C2 1.823(2)
Fe1 C5 2.1049(19)
Fe1 C6 2.1149(19)
O1 C1 1.139(2)
O2 C2 1.133(2)
O3 C3 1.136(2)
O4 C4 1.136(2)
O5 C7 1.255(2)
O6 C7 1.259(2)
C5 C6 1.410(3)
C5 H5A 0.9485
C5 H5B 0.9486
C6 C7 1.501(2)
C6 H6 0.9499

loop_
_geom_torsion_atom_site_label_1
_geom_torsion_atom_site_label_2
_geom_torsion_atom_site_label_3
_geom_torsion_atom_site_label_4
_geom_torsion
C9 C12 C8 C11 -55.0(2)
C8 C12 C9 C10 54.6(2)
C12 C9 C10 N1 -55.5(2)
C12 C8 C11 N1 56.4(2)
C9 C10 N1 C11 57.55(18)
C8 C11 N1 C10 -58.3(2)
C4 Fe1 C1 O1 9(32)
C3 Fe1 C1 O1 -84(32)
C2 Fe1 C1 O1 100(32)
C5 Fe1 C1 O1 -173(100)
C6 Fe1 C1 O1 -167(100)
C1 Fe1 C2 O2 -20.7(15)
C4 Fe1 C2 O2 93.6(15)
C3 Fe1 C2 O2 -76.9(19)
C5 Fe1 C2 O2 -128.9(15)
C6 Fe1 C2 O2 -167.5(15)
C1 Fe1 C3 O3 -108(7)
C4 Fe1 C3 O3 138(7)
C2 Fe1 C3 O3 -52(7)
C5 Fe1 C3 O3 1(7)
C6 Fe1 C3 O3 39(7)
C1 Fe1 C4 O4 162(10)
C3 Fe1 C4 O4 -107(10)
C2 Fe1 C4 O4 73(10)
C5 Fe1 C4 O4 -16(10)
C6 Fe1 C4 O4 -21(10)
C1 Fe1 C5 C6 174.55(11)
C4 Fe1 C5 C6 -7.62(18)
C3 Fe1 C5 C6 85.43(12)
C2 Fe1 C5 C6 -98.76(12)
Fe1 C5 C6 C7 105.07(15)
C1 Fe1 C6 C5 -9.5(2)
C4 Fe1 C6 C5 174.79(12)
C3 Fe1 C6 C5 -93.05(12)
C2 Fe1 C6 C5 81.62(12)
C1 Fe1 C6 C7 -127.96(16)
C4 Fe1 C6 C7 56.33(14)
C3 Fe1 C6 C7 148.49(14)
C2 Fe1 C6 C7 -36.84(14)
C5 Fe1 C6 C7 -118.46(19)
C5 C6 C7 O5 -11.3(2)
Fe1 C6 C7 O5 69.18(17)
C5 C6 C7 O6 166.97(16)
Fe1 C6 C7 O6 -112.53(15)
